data_4319540
loop_
_publ_author_name
'Alexander J. Norquist'
'Kevin R. Heier'
'P. Shiv Halasyamani'
'Charlotte L. Stern'
'Kenneth R. Poeppelmeier'

_publ_section_title
;
 Polar Compounds Constructed with the [Cr2O7]2- Anion
;
_journal_name_full 'Inorganic Chemistry'
_journal_page_first 2015
_journal_page_last 2019
_journal_paper_doi 10.1021/ic000953y
_journal_volume 40
_journal_year 2001
_chemical_formula_moiety 'C20 H20 Cr2 N4 O7 Zn '
_chemical_formula_sum 'C20 H20 Cr2 N4 O7 Zn'
_chemical_formula_weight 597.77
_space_group_IT_number 33
_symmetry_cell_setting orthorhombic
_symmetry_Int_Tables_number 33
_symmetry_space_group_name_Hall 'P 2c -2n'
_symmetry_space_group_name_H-M 'P n a 21'
_cell_angle_alpha 90
_cell_angle_beta 90
_cell_angle_gamma 90
_cell_formula_units_Z 4
_cell_length_a 16.503(1)
_cell_length_b 16.005(1)
_cell_length_c 8.8130(5)
_cell_measurement_reflns_used 0
_cell_measurement_temperature 296.2
_cell_measurement_theta_max 0.0
_cell_measurement_theta_min 0.0
_cell_volume 2327.8(2)
_computing_cell_refinement 'MSC/AFC Diffractometer Control'
_computing_data_collection 'MSC/AFC Diffractometer Control'
_computing_data_reduction 'teXsan for Windows (MSC, 1997)'
_computing_publication_material 'teXsan for Windows (MSC, 1997)'
_computing_structure_refinement 'teXsan for Windows (MSC, 1997)'
_computing_structure_solution
;
SHELX97 (Sheldrick, 1997)
;
_diffrn_ambient_temperature 296.2
_diffrn_measurement_device 'Rigaku CCD'
_diffrn_measurement_method \w-2\q
_diffrn_orient_matrix_UB_11 0.00000
_diffrn_orient_matrix_UB_12 0.00000
_diffrn_orient_matrix_UB_13 0.00000
_diffrn_orient_matrix_UB_21 0.00000
_diffrn_orient_matrix_UB_22 0.00000
_diffrn_orient_matrix_UB_23 0.00000
_diffrn_orient_matrix_UB_31 0.00000
_diffrn_orient_matrix_UB_32 0.00000
_diffrn_orient_matrix_UB_33 0.00000
_diffrn_radiation_detector 'scintillation counter'
_diffrn_radiation_monochromator graphite
_diffrn_radiation_source 'Rigaku rotating anode'
_diffrn_radiation_type 'Mo K\a'
_diffrn_radiation_wavelength 0.7107
_diffrn_reflns_av_R_equivalents 0.03801
_diffrn_reflns_av_sigmaI/netI 0.076
_diffrn_reflns_limit_h_max 21
_diffrn_reflns_limit_h_min -21
_diffrn_reflns_limit_k_max 20
_diffrn_reflns_limit_k_min -21
_diffrn_reflns_limit_l_max 11
_diffrn_reflns_limit_l_min -11
_diffrn_reflns_number 21526
_diffrn_reflns_reduction_process 'Lp corrections applied'
_diffrn_reflns_theta_max 28.25
_diffrn_reflns_theta_min 1.24
_diffrn_standards_decay_% 0.00
_diffrn_standards_interval_count 0
_diffrn_standards_number 0
_exptl_absorpt_coefficient_mu 1.989
_exptl_absorpt_correction_type none
_exptl_crystal_colour yellow
_exptl_crystal_density_diffrn 1.706
_exptl_crystal_density_meas ?
_exptl_crystal_description columnar
_exptl_crystal_F_000 1208.00
_exptl_crystal_size_max 0.28
_exptl_crystal_size_mid 0.07
_exptl_crystal_size_min 0.05
_refine_diff_density_max 0.65
_refine_diff_density_min -0.58
_refine_ls_extinction_method none
_refine_ls_goodness_of_fit_all 1.555
_refine_ls_goodness_of_fit_ref 1.550
_refine_ls_hydrogen_treatment noref
_refine_ls_matrix_type full
_refine_ls_number_constraints 0
_refine_ls_number_parameters 306
_refine_ls_number_reflns 4701
_refine_ls_number_restraints 0
_refine_ls_R_factor_all 0.0389
_refine_ls_R_factor_gt 0.0390
_refine_ls_shift/su_max 0.0000
_refine_ls_shift/su_mean 0.0000
_refine_ls_structure_factor_coef F
_refine_ls_weighting_details 'w = 1/[\s^2^(Fo)]'
_refine_ls_weighting_scheme sigma
_refine_ls_wR_factor_all 0.0320
_refine_ls_wR_factor_ref 0.0320
_reflns_number_gt 4701
_reflns_number_total 7274
_reflns_threshold_expression I>3.00\s(I)
_cod_data_source_file ic000953y_2.cif
_cod_data_source_block '_s65i-Zn(py)4Cr2O7'
_cod_depositor_comments
;
The following automatic conversions were performed:

'_exptl_crystal_density_meas' value 'not measured' was changed to '?'
- the value is perceived as not measured.

Automatic conversion script
Id: cif_fix_values 3008 2015-01-20 13:52:24Z robertas 
;
_cod_original_sg_symbol_H-M 'P n a 21 '
_cod_original_formula_sum 'C20 H20 Cr2 N4 O7 Zn '
_cod_database_code 4319540

loop_
_symmetry_equiv_pos_as_xyz
'   +x,   +y,   +z'
'   -x,   -y,1/2+z'
1/2-x,1/2+y,1/2+z
'1/2+x,1/2-y,   +z'

loop_
_atom_site_label
_atom_site_fract_x
_atom_site_fract_y
_atom_site_fract_z
_atom_site_U_iso_or_equiv
_atom_site_occupancy
_atom_site_refinement_flags
_atom_site_adp_type
_atom_site_calc_flag
_atom_site_calc_attached_atom
Zn(1) 0.20430(2) 0.74537(3) 0.7727 0.02042(9) 1.000 . Uani d ?
Cr(1) 0.19310(5) 0.57094(4) 0.4924(1) 0.0323(2) 1.000 . Uani d ?
Cr(2) 0.29330(4) 0.40129(4) 0.5883(1) 0.0278(2) 1.000 . Uani d ?
O(1) 0.2119(2) 0.6468(2) 0.6145(4) 0.0275(8) 1.000 . Uani d ?
O(2) 0.0987(2) 0.5714(2) 0.4518(4) 0.059(1) 1.000 . Uani d ?
O(3) 0.2451(2) 0.5817(2) 0.3447(4) 0.074(1) 1.000 . Uani d ?
O(4) 0.2103(2) 0.4720(2) 0.5831(4) 0.0407(9) 1.000 . Uani d ?
O(5) 0.3778(2) 0.4476(2) 0.6100(4) 0.051(1) 1.000 . Uani d ?
O(6) 0.2946(2) 0.3451(2) 0.4364(3) 0.0276(8) 1.000 . Uani d ?
O(7) 0.2770(2) 0.3411(2) 0.7303(3) 0.046(1) 1.000 . Uani d ?
N(1) 0.2940(2) 0.6792(2) 0.9000(4) 0.0209(9) 1.000 . Uani d ?
N(2) 0.1086(2) 0.8080(2) 0.6509(4) 0.023(1) 1.000 . Uani d ?
N(3) 0.1112(2) 0.6815(2) 0.8982(4) 0.021(1) 1.000 . Uani d ?
N(4) 0.2910(2) 0.8144(2) 0.6426(4) 0.024(1) 1.000 . Uani d ?
C(1) 0.2963(3) 0.5945(2) 0.9036(5) 0.025(1) 1.000 . Uani d ?
C(2) 0.3530(3) 0.5498(2) 0.9823(6) 0.030(1) 1.000 . Uani d ?
C(3) 0.4119(3) 0.5920(3) 1.0601(6) 0.039(2) 1.000 . Uani d ?
C(4) 0.4116(3) 0.6780(3) 1.0582(6) 0.040(2) 1.000 . Uani d ?
C(5) 0.3518(3) 0.7191(3) 0.9776(6) 0.031(1) 1.000 . Uani d ?
C(6) 0.0510(3) 0.8510(3) 0.7228(6) 0.027(1) 1.000 . Uani d ?
C(7) -0.0103(3) 0.8928(3) 0.6505(6) 0.030(1) 1.000 . Uani d ?
C(8) -0.0128(3) 0.8898(3) 0.4932(7) 0.033(1) 1.000 . Uani d ?
C(9) 0.0462(3) 0.8476(3) 0.4159(6) 0.029(2) 1.000 . Uani d ?
C(10) 0.1064(3) 0.8072(3) 0.4999(6) 0.025(1) 1.000 . Uani d ?
C(11) 0.0495(3) 0.6437(3) 0.8239(6) 0.025(1) 1.000 . Uani d ?
C(12) -0.0143(3) 0.6046(3) 0.8989(6) 0.030(1) 1.000 . Uani d ?
C(13) -0.0140(3) 0.6026(3) 1.0544(6) 0.029(1) 1.000 . Uani d ?
C(14) 0.0480(3) 0.6415(3) 1.1323(6) 0.028(1) 1.000 . Uani d ?
C(15) 0.1095(3) 0.6798(3) 1.0494(6) 0.026(1) 1.000 . Uani d ?
C(16) 0.2921(3) 0.8975(3) 0.6513(5) 0.023(1) 1.000 . Uani d ?
C(17) 0.3446(3) 0.9464(3) 0.5656(6) 0.033(1) 1.000 . Uani d ?
C(18) 0.3979(3) 0.9068(3) 0.4707(6) 0.040(2) 1.000 . Uani d ?
C(19) 0.3968(3) 0.8219(3) 0.4605(7) 0.046(2) 1.000 . Uani d ?
C(20) 0.3430(3) 0.7785(3) 0.5473(6) 0.035(1) 1.000 . Uani d ?
H(1) 0.2553 0.5643 0.8455 0.032 1.000 . Uiso c ?
H(2) 0.3512 0.4892 0.9798 0.037 1.000 . Uiso c ?
H(3) 0.4522 0.5609 1.1176 0.046 1.000 . Uiso c ?
H(4) 0.4523 0.7089 1.1141 0.048 1.000 . Uiso c ?
H(5) 0.3497 0.7797 0.9804 0.036 1.000 . Uiso c ?
H(6) 0.0526 0.8532 0.8320 0.028 1.000 . Uiso c ?
H(7) -0.0498 0.9226 0.7070 0.037 1.000 . Uiso c ?
H(8) -0.0562 0.9186 0.4393 0.036 1.000 . Uiso c ?
H(9) 0.0458 0.8456 0.3045 0.034 1.000 . Uiso c ?
H(10) 0.1505 0.7761 0.4501 0.032 1.000 . Uiso c ?
H(11) 0.0512 0.6426 0.7122 0.031 1.000 . Uiso c ?
H(12) -0.0600 0.5791 0.8417 0.038 1.000 . Uiso c ?
H(13) -0.0563 0.5743 1.1114 0.035 1.000 . Uiso c ?
H(14) 0.0489 0.6415 1.2444 0.039 1.000 . Uiso c ?
H(15) 0.1535 0.7086 1.1087 0.036 1.000 . Uiso c ?
H(16) 0.2550 0.9247 0.7236 0.030 1.000 . Uiso c ?
H(17) 0.3423 1.0078 0.5687 0.043 1.000 . Uiso c ?
H(18) 0.4349 0.9391 0.4087 0.047 1.000 . Uiso c ?
H(19) 0.4330 0.7923 0.3925 0.051 1.000 . Uiso c ?
H(20) 0.3417 0.7183 0.5383 0.036 1.000 . Uiso c ?

loop_
_atom_site_aniso_label
_atom_site_aniso_U_11
_atom_site_aniso_U_22
_atom_site_aniso_U_33
_atom_site_aniso_U_12
_atom_site_aniso_U_13
_atom_site_aniso_U_23
Zn(1) 0.0210(2) 0.0180(2) 0.0223(2) -0.0009(3) 0.0009(3) -0.0019(2)
Cr(1) 0.0467(5) 0.0239(4) 0.0264(4) -0.0001(4) -0.0028(4) -0.0078(3)
Cr(2) 0.0291(4) 0.0240(3) 0.0302(4) 0.0022(3) -0.0060(4) -0.0084(3)
O(1) 0.032(2) 0.021(1) 0.029(2) -0.005(1) -0.001(2) -0.006(1)
O(2) 0.060(3) 0.045(2) 0.072(3) -0.021(2) -0.045(2) 0.019(2)
O(3) 0.117(4) 0.063(3) 0.042(2) -0.028(3) 0.041(2) -0.015(2)
O(4) 0.037(2) 0.024(1) 0.062(2) 0.007(1) 0.011(2) -0.005(2)
O(5) 0.043(2) 0.047(2) 0.063(3) -0.021(2) -0.015(2) -0.006(2)
O(6) 0.033(2) 0.027(2) 0.023(2) 0.000(2) -0.005(2) -0.007(1)
O(7) 0.052(2) 0.052(2) 0.033(2) 0.000(2) 0.001(2) 0.016(2)
N(1) 0.020(2) 0.018(2) 0.025(2) -0.007(2) -0.001(2) -0.001(2)
N(2) 0.019(2) 0.020(2) 0.030(2) -0.003(2) 0.006(2) 0.000(2)
N(3) 0.024(2) 0.018(2) 0.020(2) 0.001(2) 0.000(2) 0.001(2)
N(4) 0.025(2) 0.021(2) 0.027(2) -0.001(2) -0.004(2) 0.002(2)
C(1) 0.029(3) 0.019(2) 0.028(2) -0.011(2) -0.003(2) 0.001(2)
C(2) 0.031(3) 0.022(2) 0.036(3) 0.005(2) -0.003(3) 0.007(2)
C(3) 0.038(3) 0.034(3) 0.044(4) 0.012(2) -0.014(3) 0.006(3)
C(4) 0.034(3) 0.034(3) 0.051(4) 0.002(2) -0.014(3) 0.001(3)
C(5) 0.035(3) 0.023(2) 0.036(3) 0.001(2) -0.000(2) 0.005(2)
C(6) 0.025(3) 0.031(3) 0.025(3) -0.004(2) 0.002(2) 0.000(2)
C(7) 0.021(3) 0.026(2) 0.043(3) 0.004(2) 0.004(2) 0.009(3)
C(8) 0.019(3) 0.031(2) 0.047(3) 0.002(2) -0.001(3) 0.011(3)
C(9) 0.033(3) 0.027(3) 0.028(3) -0.002(2) -0.002(2) 0.004(2)
C(10) 0.028(3) 0.025(2) 0.023(2) -0.003(2) 0.002(2) 0.001(2)
C(11) 0.023(3) 0.021(3) 0.031(3) -0.000(2) -0.001(2) 0.000(2)
C(12) 0.024(3) 0.032(3) 0.034(3) -0.002(2) -0.003(2) -0.003(3)
C(13) 0.021(2) 0.022(2) 0.044(3) -0.002(2) 0.012(2) 0.003(3)
C(14) 0.034(3) 0.028(3) 0.023(3) 0.007(2) 0.002(2) 0.005(2)
C(15) 0.026(3) 0.018(2) 0.034(3) 0.003(2) -0.003(2) 0.002(2)
C(16) 0.024(2) 0.019(2) 0.026(2) 0.001(2) -0.003(2) 0.003(2)
C(17) 0.033(3) 0.027(2) 0.038(3) -0.007(2) 0.000(3) 0.010(2)
C(18) 0.037(3) 0.043(3) 0.041(3) -0.007(2) 0.013(3) 0.014(3)
C(19) 0.042(3) 0.032(3) 0.065(4) -0.002(3) 0.037(3) -0.001(3)
C(20) 0.024(3) 0.024(2) 0.056(4) 0.005(2) 0.019(2) -0.007(2)

loop_
_atom_type_symbol
_atom_type_oxidation_number
_atom_type_number_in_cell
_atom_type_scat_dispersion_real
_atom_type_scat_dispersion_imag
_atom_type_scat_source
C 0 80 0.002 0.002
;International Tables for Crystallography
(1992, Vol. C, Table 6.1.1.2)
;
H 0 80 0.000 0.000
;International Tables for Crystallography
(1992, Vol. C, Table 6.1.1.2)
;
N 0 16 0.004 0.003
;International Tables for Crystallography
(1992, Vol. C, Table 6.1.1.2)
;
O 0 28 0.008 0.006
;International Tables for Crystallography
(1992, Vol. C, Table 6.1.1.2)
;
Cr 0 8 0.284 0.624
;International Tables for Crystallography
(1992, Vol. C, Tables 4.2.6.8 and 6.1.1.1)
;
Zn 0 4 0.222 1.431
;International Tables for Crystallography
(1992, Vol. C, Tables 4.2.6.8 and 6.1.1.1)
;

loop_
_geom_angle_atom_site_label_1
_geom_angle_atom_site_label_2
_geom_angle_atom_site_label_3
_geom_angle
_geom_angle_site_symmetry_1
_geom_angle_site_symmetry_2
_geom_angle_site_symmetry_3
_geom_angle_publ_flag
O1 ZN1 O6 176.1(1) . . . ?
O1 ZN1 N1 86.3(1) . . . ?
O1 ZN1 N2 93.6(2) . . . ?
O1 ZN1 N3 91.6(2) . . . ?
O1 ZN1 N4 89.5(2) . . . ?
O6 ZN1 N1 90.6(2) 3 3 3 ?
O6 ZN1 N2 89.7(2) 3 3 3 ?
O6 ZN1 N3 90.8(2) 3 3 3 ?
O6 ZN1 N4 88.3(1) 3 3 3 ?
N1 ZN1 N2 176.8(2) . . . ?
N1 ZN1 N3 89.4(2) . . . ?
N1 ZN1 N4 94.2(1) . . . ?
N2 ZN1 N3 87.4(1) . . . ?
N2 ZN1 N4 89.0(2) . . . ?
N3 ZN1 N4 176.3(2) . . . ?
O1 CR1 O2 109.0(2) . . . ?
O1 CR1 O3 110.9(2) . . . ?
O1 CR1 O4 109.2(2) . . . ?
O2 CR1 O3 110.3(3) . . . ?
O2 CR1 O4 105.0(2) . . . ?
O3 CR1 O4 112.3(2) . . . ?
O4 CR2 O5 112.4(2) . . . ?
O4 CR2 O6 110.1(2) . . . ?
O4 CR2 O7 105.9(2) . . . ?
O5 CR2 O6 110.4(2) . . . ?
O5 CR2 O7 109.4(2) . . . ?
O6 CR2 O7 108.4(2) . . . ?
ZN1 O1 CR1 165.8(2) . . . ?
CR1 O4 CR2 134.0(2) . . . ?
ZN1 O6 CR2 166.0(2) 3_544 3_544 3_544 ?

loop_
_geom_bond_atom_site_label_1
_geom_bond_atom_site_label_2
_geom_bond_distance
_geom_bond_site_symmetry_1
_geom_bond_site_symmetry_2
_geom_bond_publ_flag
ZN1 O1 2.109(4) . . ?
ZN1 O6 2.152(3) . . ?
ZN1 N1 2.138(4) . . ?
ZN1 N2 2.157(5) . . ?
ZN1 N3 2.151(4) . . ?
ZN1 N4 2.141(4) . . ?
CR1 O1 1.652(4) . . ?
CR1 O2 1.599(4) . . ?
CR1 O3 1.569(4) . . ?
CR1 O4 1.796(3) . . ?
CR2 O4 1.777(3) . . ?
CR2 O5 1.590(4) . . ?
CR2 O6 1.612(3) . . ?
CR2 O7 1.602(4) . . ?
